data_2210621
loop_
_publ_author_name
'Zhe An'
'Rong-Shun Wang'

_publ_section_title
;<i>catena</i>-Poly[[bis[bis(1<i>H</i>-benzimidazole-\k<i>N</i>^3^)zinc(II)]-\m~4~-benzene-1,2,4,5-tetracarboxylato]
 monohydrate]
;
_journal_coeditor_code HB2127
_journal_issue 10
_journal_name_full 'Acta Crystallographica Section E'
_journal_page_first m2493
_journal_page_last m2495
_journal_paper_doi 10.1107/S160053680603515X
_journal_volume 62
_journal_year 2006
_chemical_formula_iupac '[Zn2 (C10 H2 O8) (C7 H6 N2)4], H2 O'
_chemical_formula_moiety 'C38 H26 N8 O8 Zn2, H2 O'
_chemical_formula_sum 'C38 H28 N8 O9 Zn2'
_chemical_formula_weight 871.42
_chemical_name_systematic
;
catena-poly[[bis[bis(1H-benzimidazole-\kN^3^)zinc(II)]-\m~4~-
benzene-1,2,4,5-tetracarboxylato] monohydrate]
;
_space_group_IT_number 15
_symmetry_cell_setting monoclinic
_symmetry_space_group_name_Hall '-C 2yc'
_symmetry_space_group_name_H-M 'C 1 2/c 1'
_atom_sites_solution_hydrogens geom
_atom_sites_solution_primary direct
_atom_sites_solution_secondary difmap
_cell_angle_alpha 90.0
_cell_angle_beta 90.288(15)
_cell_angle_gamma 90.0
_cell_formula_units_Z 4
_cell_length_a 21.848(8)
_cell_length_b 11.057(5)
_cell_length_c 14.806(6)
_cell_measurement_reflns_used 10890
_cell_measurement_temperature 295(2)
_cell_measurement_theta_max 28.31
_cell_measurement_theta_min 1.86
_cell_volume 3577(3)
_computing_cell_refinement 'SAINT-Plus (Bruker, 1998)'
_computing_data_collection 'SMART (Bruker, 1998)'
_computing_data_reduction SAINT-Plus
_computing_molecular_graphics 'SHELXTL (Bruker, 1998)'
_computing_publication_material SHELXL97
_computing_structure_refinement 'SHELXL97 (Sheldrick, 1997)'
_computing_structure_solution 'SHELXS97 (Sheldrick, 1997)'
_diffrn_ambient_temperature 295(2)
_diffrn_measured_fraction_theta_full 0.975
_diffrn_measured_fraction_theta_max 0.975
_diffrn_measurement_device_type 'Bruker SMART CCD'
_diffrn_measurement_method \w
_diffrn_radiation_monochromator graphite
_diffrn_radiation_source 'fine-focus sealed tube'
_diffrn_radiation_type MoK\a
_diffrn_radiation_wavelength 0.71073
_diffrn_reflns_av_R_equivalents 0.0219
_diffrn_reflns_av_sigmaI/netI 0.0216
_diffrn_reflns_limit_h_max 28
_diffrn_reflns_limit_h_min -28
_diffrn_reflns_limit_k_max 9
_diffrn_reflns_limit_k_min -14
_diffrn_reflns_limit_l_max 19
_diffrn_reflns_limit_l_min -19
_diffrn_reflns_number 10890
_diffrn_reflns_theta_full 28.31
_diffrn_reflns_theta_max 28.31
_diffrn_reflns_theta_min 1.86
_exptl_absorpt_coefficient_mu 1.412
_exptl_absorpt_correction_T_max 0.732
_exptl_absorpt_correction_T_min 0.639
_exptl_absorpt_correction_type empirical
_exptl_absorpt_process_details '(SADABS; Sheldrick, 1996)'
_exptl_crystal_colour colorless
_exptl_crystal_density_diffrn 1.618
_exptl_crystal_density_method 'not measured'
_exptl_crystal_description block
_exptl_crystal_F_000 1776
_exptl_crystal_size_max 0.35
_exptl_crystal_size_mid 0.27
_exptl_crystal_size_min 0.22
_refine_diff_density_max 0.342
_refine_diff_density_min -0.519
_refine_ls_extinction_method none
_refine_ls_goodness_of_fit_ref 1.040
_refine_ls_hydrogen_treatment constr
_refine_ls_matrix_type full
_refine_ls_number_parameters 262
_refine_ls_number_reflns 4355
_refine_ls_number_restraints 0
_refine_ls_restrained_S_all 1.040
_refine_ls_R_factor_all 0.0293
_refine_ls_R_factor_gt 0.0256
_refine_ls_shift/su_max 0.039
_refine_ls_shift/su_mean 0.002
_refine_ls_structure_factor_coef Fsqd
_refine_ls_weighting_details 'calc w=1/[\s^2^(Fo^2^)+(0.0396P)^2^+2.1651P] where P=(Fo^2^+2Fc^2^)/3'
_refine_ls_weighting_scheme calc
_refine_ls_wR_factor_gt 0.0691
_refine_ls_wR_factor_ref 0.0711
_reflns_number_gt 3911
_reflns_number_total 4355
_reflns_threshold_expression I>2\s(I)
_cod_data_source_file hb2127.cif
_cod_data_source_block I
_cod_original_cell_volume 3577(2)
_cod_original_sg_symbol_H-M 'C 2/c'
_cod_database_code 2210621
_cod_database_fobs_code 2210621

loop_
_symmetry_equiv_pos_as_xyz
'x, y, z'
'-x, y, -z+1/2'
'x+1/2, y+1/2, z'
'-x+1/2, y+1/2, -z+1/2'
'-x, -y, -z'
'x, -y, z-1/2'
'-x+1/2, -y+1/2, -z'
'x+1/2, -y+1/2, z-1/2'

loop_
_atom_site_type_symbol
_atom_site_label
_atom_site_fract_x
_atom_site_fract_y
_atom_site_fract_z
_atom_site_U_iso_or_equiv
_atom_site_adp_type
_atom_site_calc_flag
_atom_site_refinement_flags
_atom_site_occupancy
Zn Zn1 0.399878(7) 0.197417(14) 0.246520(10) 0.02117(6) Uani d . 1
C C1 0.41583(7) -0.07719(13) 0.26650(10) 0.0262(3) Uani d . 1
C C2 0.39901(9) -0.09311(17) 0.35638(12) 0.0381(4) Uani d . 1
H H2A 0.3901 -0.0276 0.3935 0.046 Uiso calc R 1
C C3 0.39612(11) -0.21046(19) 0.38785(15) 0.0513(5) Uani d . 1
H H3A 0.3854 -0.2247 0.4476 0.062 Uiso calc R 1
C C4 0.40910(12) -0.30870(18) 0.33105(17) 0.0549(6) Uani d . 1
H H4A 0.4062 -0.3866 0.3543 0.066 Uiso calc R 1
C C5 0.42588(10) -0.29412(15) 0.24251(15) 0.0437(5) Uani d . 1
H H5A 0.4343 -0.3599 0.2055 0.052 Uiso calc R 1
C C6 0.42964(7) -0.17545(14) 0.21100(12) 0.0297(3) Uani d . 1
C C7 0.44160(7) -0.00630(14) 0.13624(10) 0.0291(3) Uani d . 1
H H7A 0.4502 0.0469 0.0893 0.035 Uiso calc R 1
C C8 0.28554(7) 0.28454(15) 0.34248(11) 0.0283(3) Uani d . 1
C C9 0.30566(8) 0.40068(16) 0.36243(12) 0.0359(4) Uani d . 1
H H9A 0.3427 0.4298 0.3408 0.043 Uiso calc R 1
C C10 0.26820(10) 0.4711(2) 0.41576(14) 0.0474(5) Uani d . 1
H H10A 0.2803 0.5493 0.4306 0.057 Uiso calc R 1
C C11 0.21223(10) 0.4268(2) 0.44796(14) 0.0512(5) Uani d . 1
H H11A 0.1881 0.4766 0.4837 0.061 Uiso calc R 1
C C12 0.19208(9) 0.3124(2) 0.42849(13) 0.0458(5) Uani d . 1
H H12A 0.1552 0.2833 0.4507 0.055 Uiso calc R 1
C C13 0.22941(7) 0.24183(18) 0.37389(11) 0.0347(4) Uani d . 1
C C14 0.27538(8) 0.10072(16) 0.29508(12) 0.0357(4) Uani d . 1
H H14A 0.2829 0.0269 0.2672 0.043 Uiso calc R 1
C C15 0.53989(6) 0.28234(13) 0.09368(9) 0.0215(3) Uani d . 1
C C16 0.51575(6) 0.39205(12) 0.04411(9) 0.0193(3) Uani d . 1
C C17 0.45781(6) 0.44254(12) 0.05698(9) 0.0199(3) Uani d . 1
C C18 0.41015(6) 0.38366(13) 0.11610(9) 0.0220(3) Uani d . 1
C C19 0.44305(6) 0.54984(12) 0.01292(9) 0.0216(3) Uani d . 1
H H19A 0.4046 0.5838 0.0218 0.026 Uiso calc R 1
N N1 0.42350(6) 0.02881(11) 0.21688(8) 0.0261(3) Uani d . 1
N N2 0.44627(6) -0.12634(12) 0.12898(9) 0.0315(3) Uani d . 1
H H2B 0.4576 -0.1658 0.0819 0.038 Uiso calc R 1
N N3 0.31392(6) 0.19282(12) 0.29319(9) 0.0293(3) Uani d . 1
N N4 0.22446(7) 0.12502(15) 0.34136(10) 0.0398(3) Uani d . 1
H H4B 0.1941 0.0767 0.3494 0.048 Uiso calc R 1
O O1 0.55202(5) 0.30165(10) 0.17605(7) 0.0298(2) Uani d . 1
O O2 0.55052(6) 0.18816(10) 0.05167(8) 0.0362(3) Uani d . 1
O O3 0.41761(5) 0.27092(9) 0.12948(7) 0.0250(2) Uani d . 1
O O4 0.36790(6) 0.44538(11) 0.14671(9) 0.0413(3) Uani d . 1
O O1W 0.2567(4) 0.3070(7) 0.0931(6) 0.177(3) Uani d P 0.50

loop_
_atom_site_aniso_label
_atom_site_aniso_U_11
_atom_site_aniso_U_22
_atom_site_aniso_U_33
_atom_site_aniso_U_12
_atom_site_aniso_U_13
_atom_site_aniso_U_23
Zn1 0.02730(10) 0.01792(9) 0.01833(10) -0.00480(6) 0.00349(6) -0.00094(6)
C1 0.0308(7) 0.0203(7) 0.0276(7) -0.0015(6) -0.0016(6) 0.0023(6)
C2 0.0474(10) 0.0359(9) 0.0310(8) -0.0021(8) 0.0036(7) 0.0051(7)
C3 0.0641(14) 0.0477(12) 0.0422(11) -0.0100(10) 0.0007(10) 0.0202(9)
C4 0.0670(15) 0.0303(10) 0.0674(15) -0.0109(9) -0.0110(11) 0.0201(9)
C5 0.0502(12) 0.0217(8) 0.0590(12) -0.0020(7) -0.0104(9) -0.0005(7)
C6 0.0306(8) 0.0224(7) 0.0361(9) -0.0013(6) -0.0044(6) -0.0023(6)
C7 0.0342(8) 0.0274(8) 0.0256(7) -0.0023(6) 0.0031(6) -0.0016(6)
C8 0.0253(7) 0.0339(8) 0.0258(7) 0.0002(6) 0.0019(6) 0.0023(6)
C9 0.0344(9) 0.0341(9) 0.0393(9) -0.0012(7) 0.0050(7) -0.0022(7)
C10 0.0509(11) 0.0422(11) 0.0489(11) 0.0096(9) 0.0022(9) -0.0098(9)
C11 0.0427(11) 0.0694(15) 0.0416(11) 0.0212(10) 0.0075(8) -0.0056(10)
C12 0.0270(9) 0.0706(15) 0.0399(10) 0.0070(8) 0.0068(7) 0.0076(9)
C13 0.0246(8) 0.0476(10) 0.0320(8) -0.0023(7) 0.0005(6) 0.0072(7)
C14 0.0329(8) 0.0359(9) 0.0384(9) -0.0103(7) 0.0006(7) 0.0000(7)
C15 0.0228(7) 0.0204(6) 0.0214(7) 0.0035(5) 0.0062(5) 0.0064(5)
C16 0.0250(7) 0.0172(6) 0.0158(6) 0.0022(5) 0.0016(5) 0.0024(5)
C17 0.0230(6) 0.0183(6) 0.0183(6) 0.0000(5) 0.0036(5) 0.0023(5)
C18 0.0228(7) 0.0225(7) 0.0209(6) -0.0007(5) 0.0033(5) 0.0035(5)
C19 0.0221(6) 0.0204(7) 0.0222(7) 0.0050(5) 0.0040(5) 0.0036(5)
N1 0.0354(7) 0.0199(6) 0.0231(6) -0.0011(5) 0.0037(5) 0.0004(5)
N2 0.0346(7) 0.0284(7) 0.0316(7) 0.0021(5) 0.0027(5) -0.0090(5)
N3 0.0280(7) 0.0294(7) 0.0306(7) -0.0066(5) 0.0042(5) -0.0012(5)
N4 0.0271(7) 0.0465(9) 0.0458(9) -0.0150(6) 0.0022(6) 0.0052(7)
O1 0.0379(6) 0.0310(6) 0.0205(5) 0.0105(4) -0.0006(4) 0.0047(4)
O2 0.0568(8) 0.0225(6) 0.0293(6) 0.0134(5) 0.0060(5) 0.0020(4)
O3 0.0340(6) 0.0193(5) 0.0217(5) -0.0017(4) 0.0059(4) 0.0034(4)
O4 0.0376(6) 0.0320(6) 0.0546(8) 0.0100(5) 0.0255(6) 0.0136(6)
O1W 0.133(6) 0.183(8) 0.216(8) -0.055(5) -0.050(5) 0.060(6)

loop_
_atom_type_symbol
_atom_type_description
_atom_type_scat_dispersion_real
_atom_type_scat_dispersion_imag
_atom_type_scat_source
C C 0.0033 0.0016 'International Tables Vol C Tables 4.2.6.8 and 6.1.1.4'
H H 0.0000 0.0000 'International Tables Vol C Tables 4.2.6.8 and 6.1.1.4'
N N 0.0061 0.0033 'International Tables Vol C Tables 4.2.6.8 and 6.1.1.4'
O O 0.0106 0.0060 'International Tables Vol C Tables 4.2.6.8 and 6.1.1.4'
Zn Zn 0.2839 1.4301 'International Tables Vol C Tables 4.2.6.8 and 6.1.1.4'

loop_
_geom_angle_atom_site_label_1
_geom_angle_atom_site_label_2
_geom_angle_atom_site_label_3
_geom_angle_site_symmetry_1
_geom_angle_site_symmetry_3
_geom_angle
O1 Zn1 O3 2_655 . 99.69(5)
O1 Zn1 N1 2_655 . 123.39(6)
O3 Zn1 N1 . . 98.14(5)
O1 Zn1 N3 2_655 . 108.55(5)
O3 Zn1 N3 . . 120.41(5)
N1 Zn1 N3 . . 107.31(5)
N1 C1 C2 . . 129.99(15)
N1 C1 C6 . . 108.49(14)
C2 C1 C6 . . 121.51(15)
C3 C2 C1 . . 117.00(18)
C3 C2 H2A . . 121.5
C1 C2 H2A . . 121.5
C2 C3 C4 . . 121.0(2)
C2 C3 H3A . . 119.5
C4 C3 H3A . . 119.5
C5 C4 C3 . . 122.49(17)
C5 C4 H4A . . 118.8
C3 C4 H4A . . 118.8
C4 C5 C6 . . 116.51(18)
C4 C5 H5A . . 121.7
C6 C5 H5A . . 121.7
N2 C6 C5 . . 132.86(17)
N2 C6 C1 . . 105.68(14)
C5 C6 C1 . . 121.45(17)
N1 C7 N2 . . 112.89(14)
N1 C7 H7A . . 123.6
N2 C7 H7A . . 123.6
C9 C8 C13 . . 121.32(16)
C9 C8 N3 . . 129.92(15)
C13 C8 N3 . . 108.75(15)
C10 C9 C8 . . 117.08(17)
C10 C9 H9A . . 121.5
C8 C9 H9A . . 121.5
C9 C10 C11 . . 121.2(2)
C9 C10 H10A . . 119.4
C11 C10 H10A . . 119.4
C12 C11 C10 . . 122.07(18)
C12 C11 H11A . . 119.0
C10 C11 H11A . . 119.0
C11 C12 C13 . . 116.87(18)
C11 C12 H12A . . 121.6
C13 C12 H12A . . 121.6
N4 C13 C12 . . 132.98(17)
N4 C13 C8 . . 105.51(15)
C12 C13 C8 . . 121.48(18)
N3 C14 N4 . . 112.82(16)
N3 C14 H14A . . 123.6
N4 C14 H14A . . 123.6
O2 C15 O1 . . 126.06(13)
O2 C15 C16 . . 119.87(13)
O1 C15 C16 . . 113.80(12)
C19 C16 C17 5_665 . 119.11(12)
C19 C16 C15 5_665 . 116.05(12)
C17 C16 C15 . . 124.65(12)
C19 C17 C16 . . 119.00(12)
C19 C17 C18 . . 118.70(12)
C16 C17 C18 . . 122.29(12)
O4 C18 O3 . . 125.38(13)
O4 C18 C17 . . 119.52(13)
O3 C18 C17 . . 115.10(12)
C17 C19 C16 . 5_665 121.89(13)
C17 C19 H19A . . 119.1
C16 C19 H19A 5_665 . 119.1
C7 N1 C1 . . 105.50(13)
C7 N1 Zn1 . . 123.83(11)
C1 N1 Zn1 . . 129.89(10)
C7 N2 C6 . . 107.43(13)
C7 N2 H2B . . 126.3
C6 N2 H2B . . 126.3
C14 N3 C8 . . 105.30(14)
C14 N3 Zn1 . . 128.66(12)
C8 N3 Zn1 . . 125.51(10)
C14 N4 C13 . . 107.60(14)
C14 N4 H4B . . 126.2
C13 N4 H4B . . 126.2
C15 O1 Zn1 . 2_655 125.59(10)
C18 O3 Zn1 . . 121.31(9)

loop_
_geom_bond_atom_site_label_1
_geom_bond_atom_site_label_2
_geom_bond_site_symmetry_2
_geom_bond_distance
_geom_bond_publ_flag
Zn1 O1 2_655 1.9325(11) y
Zn1 O3 . 1.9545(11) y
Zn1 N1 . 1.9842(15) y
Zn1 N3 . 2.0049(14) y
C1 N1 . 1.3939(19) ?
C1 C2 . 1.393(2) ?
C1 C6 . 1.396(2) ?
C2 C3 . 1.380(3) ?
C2 H2A . 0.9300 ?
C3 C4 . 1.403(3) ?
C3 H3A . 0.9300 ?
C4 C5 . 1.372(3) ?
C4 H4A . 0.9300 ?
C5 C6 . 1.395(2) ?
C5 H5A . 0.9300 ?
C6 N2 . 1.381(2) ?
C7 N1 . 1.318(2) ?
C7 N2 . 1.336(2) ?
C7 H7A . 0.9300 ?
C8 C9 . 1.389(2) ?
C8 C13 . 1.396(2) ?
C8 N3 . 1.397(2) ?
C9 C10 . 1.381(3) ?
C9 H9A . 0.9300 ?
C10 C11 . 1.403(3) ?
C10 H10A . 0.9300 ?
C11 C12 . 1.369(3) ?
C11 H11A . 0.9300 ?
C12 C13 . 1.391(3) ?
C12 H12A . 0.9300 ?
C13 N4 . 1.382(3) ?
C14 N3 . 1.322(2) ?
C14 N4 . 1.337(2) ?
C14 H14A . 0.9300 ?
C15 O2 . 1.2356(18) y
C15 O1 . 1.2648(19) y
C15 C16 . 1.5115(19) ?
C16 C19 5_665 1.3941(19) ?
C16 C17 . 1.3974(19) ?
C17 C19 . 1.3911(19) ?
C17 C18 . 1.5112(19) ?
C18 O4 . 1.2358(18) y
C18 O3 . 1.2726(18) y
C19 C16 5_665 1.3941(19) ?
C19 H19A . 0.9300 ?
N2 H2B . 0.8600 ?
N4 H4B . 0.8600 ?
O1 Zn1 2_655 1.9325(11) ?
